data_7714595
loop_
_publ_author_name
'Yousuf, Nighat'
'Ma, Yanping'
'Mahmood, Qaiser'
'Zhang, Wenjuan'
'Wang, Yizhou'
'Saeed, Hassan'
'Sun, Wen-Hua'

_publ_section_title
;
 Enhancing isoprene polymerization with high activity and adjustable
 monomer enchainment using cyclooctyl-fused iminopyridine iron
 precatalysts.
;
_journal_issue 2
_journal_name_full 'Dalton transactions (Cambridge, England : 2003)'
_journal_page_first 753
_journal_page_last 764
_journal_paper_doi 10.1039/d3dt03674j
_journal_volume 53
_journal_year 2024
_chemical_formula_moiety 'C38 H44 Cl Fe N4, Cl4 Fe'
_chemical_formula_sum 'C38 H44 Cl5 Fe2 N4'
_chemical_formula_weight 845.72
_space_group_crystal_system triclinic
_space_group_IT_number 2
_space_group_name_Hall '-P 1'
_space_group_name_H-M_alt 'P -1'
_atom_sites_solution_hydrogens geom
_atom_sites_solution_primary dual
_audit_creation_date 2023-11-27
_audit_creation_method
;
Olex2 1.5
(compiled 2023.08.24 svn.re1ec1418 for OlexSys, GUI svn.r6817)
;
_audit_update_record
;
2023-11-27 deposited with the CCDC.	2023-11-30 downloaded from the CCDC.
;
_cell_angle_alpha 86.305(2)
_cell_angle_beta 79.243(2)
_cell_angle_gamma 89.108(2)
_cell_formula_units_Z 2
_cell_length_a 9.9529(3)
_cell_length_b 13.3706(4)
_cell_length_c 15.0002(3)
_cell_measurement_reflns_used 15763
_cell_measurement_temperature 169.98(10)
_cell_measurement_theta_max 74.8200
_cell_measurement_theta_min 3.0000
_cell_volume 1957.00(9)
_computing_cell_refinement 'CrysAlisPro 1.171.42.90a (Rigaku OD, 2023)'
_computing_data_collection 'CrysAlisPro 1.171.42.90a (Rigaku OD, 2023)'
_computing_data_reduction 'CrysAlisPro 1.171.42.90a (Rigaku OD, 2023)'
_computing_molecular_graphics 'Olex2 1.5 (Dolomanov et al., 2009)'
_computing_publication_material 'Olex2 1.5 (Dolomanov et al., 2009)'
_computing_structure_refinement 'SHELXL 2018/3 (Sheldrick, 2015)'
_computing_structure_solution 'olex2.solve 1.5 (Bourhis et al., 2015)'
_diffrn_ambient_environment N~2~
_diffrn_ambient_temperature 169.98(10)
_diffrn_detector 'Hybrid Pixel Array Detector'
_diffrn_detector_area_resol_mean 10.0000
_diffrn_detector_type HyPix
_diffrn_measured_fraction_theta_full 0.999
_diffrn_measured_fraction_theta_max 0.961
_diffrn_measurement_details
;
List of Runs (angles in degrees, time in seconds):

  # Type    Start    End  Width  t~exp~   \w     \q     \k     \f   Frames
#--------------------------------------------------------------------------
  1  \w    -13.00  13.00   0.50    0.20    --  -48.81  19.00 150.00   52
  2  \w    -22.00  22.00   0.50    0.20    --  -48.81  19.00  90.00   88
  3  \w    -23.00  23.00   0.50    0.20    --  -48.81  19.00 -30.00   92
  4  \w    -22.00   4.00   0.50    0.20    --  -48.81  19.00 -60.00   52
  5  \w    -17.00  25.00   0.50    0.20    --  -48.81  19.00-180.00   84
  6  \w    -62.00 -34.00   0.50    0.10    -- -103.25  57.00-180.00   56
  7  \w    -60.00 -31.00   0.50    0.10    -- -103.25  57.00 -60.00   58
  8  \w    -64.00 -35.00   0.50    0.10    -- -103.25 147.00 -71.12   58
  9  \w    -79.00 -53.00   0.50    0.10    -- -103.25 125.00-120.00   52
 10  \w    -84.00 -58.00   0.50    0.10    -- -103.25 125.00 -60.00   52
 11  \w   -111.00 -85.00   0.50    0.10    -- -103.25 125.00 -60.00   52
 12  \w   -112.00 -82.00   0.50    0.10    -- -103.25 125.00-120.00   60
 13  \w   -127.00 -83.00   0.50    0.10    -- -103.25 147.00 -71.12   88
 14  \w    -62.00 -37.00   0.50    0.10    -- -103.25  57.00  90.00   50
 15  \w    -77.00  23.00   0.50    0.20    --  -48.81  94.00 176.00  200
 16  \w   -112.00 -60.00   0.50    0.10    -- -103.25 125.00  90.00  104
 17  \w   -112.00 -36.00   0.50    0.10    -- -103.25 125.00 120.00  152
 18  \w    -74.00 -48.00   0.50    0.10    -- -103.25  94.00 176.00   52
 19  \w    120.00 173.00   0.50    0.10    --  101.25  38.00  60.00  106
 20  \w     89.00 172.00   0.50    0.10    --  101.25  57.00  90.00  166
 21  \w     90.00 169.00   0.50    0.10    --  101.25  57.00 120.00  158
 22  \w     95.00 168.00   0.50    0.10    --  101.25  94.00 176.00  146
 23  \w     16.00  41.00   0.50    0.20    --   48.81 -38.00 120.00   50
 24  \w     29.00  69.00   0.50    0.10    --  101.25 -57.00 150.00   80
 25  \w     44.00  94.00   0.50    0.10    --  101.25 -77.00  60.00  100
 26  \w     34.00  68.00   0.50    0.10    --  101.25 -57.00 -90.00   68
 27  \w     36.00  67.00   0.50    0.10    --  101.25 -77.00-120.00   62
 28  \w     71.00 107.00   0.50    0.10    --  101.25 -77.00-120.00   72
 29  \w     33.00  97.00   0.50    0.10    --  101.25-125.00 -90.00  128
 30  \w     43.00 108.00   0.50    0.10    --  101.25-125.00-120.00  130
 31  \w     56.00 105.00   0.50    0.10    --  101.25 -99.00-120.00   98
 32  \w     37.00  70.00   0.50    0.10    --  101.25 -99.00   0.00   66
 33  \w     36.00 104.00   0.50    0.10    --  101.25 -99.00  30.00  136
 34  \w     56.00  82.00   0.50    0.10    --  101.25 -94.00  65.00   52
 35  \w    -19.00  43.00   0.50    0.20    --   48.81 -94.00  65.00  124
 36  \w   -119.00 -47.00   0.50    0.20    --  -48.81 -38.00  30.00  144
 37  \w   -131.00-105.00   0.50    0.10    -- -103.25 -19.00 -90.00   52
 38  \w   -174.00-145.00   0.50    0.10    -- -103.25 -19.00-150.00   58
 39  \w   -171.00-145.00   0.50    0.10    -- -103.25 -19.00 -90.00   52
 40  \w   -174.00-119.00   0.50    0.10    -- -103.25 -38.00   0.00  110
 41  \w   -137.00 -85.00   0.50    0.10    -- -103.25 -94.00  65.00  104
;
_diffrn_measurement_device 'four-circle diffractometer'
_diffrn_measurement_device_type 'XtaLAB Synergy R, HyPix'
_diffrn_measurement_method '\w scans'
_diffrn_orient_matrix_type 'CrysAlisPro convention (1999,Acta A55,543-557)'
_diffrn_orient_matrix_UB_11 -0.0790407000
_diffrn_orient_matrix_UB_12 -0.0913661000
_diffrn_orient_matrix_UB_13 0.0505068000
_diffrn_orient_matrix_UB_21 0.0479300000
_diffrn_orient_matrix_UB_22 -0.0619538000
_diffrn_orient_matrix_UB_23 -0.0832915000
_diffrn_orient_matrix_UB_31 0.1275883000
_diffrn_orient_matrix_UB_32 -0.0338421000
_diffrn_orient_matrix_UB_33 0.0385124000
_diffrn_radiation_monochromator mirror
_diffrn_radiation_probe x-ray
_diffrn_radiation_type 'Cu K\a'
_diffrn_radiation_wavelength 1.54184
_diffrn_reflns_av_R_equivalents 0.0398
_diffrn_reflns_av_unetI/netI 0.0344
_diffrn_reflns_Laue_measured_fraction_full 0.999
_diffrn_reflns_Laue_measured_fraction_max 0.961
_diffrn_reflns_limit_h_max 12
_diffrn_reflns_limit_h_min -10
_diffrn_reflns_limit_k_max 16
_diffrn_reflns_limit_k_min -16
_diffrn_reflns_limit_l_max 18
_diffrn_reflns_limit_l_min -18
_diffrn_reflns_number 26005
_diffrn_reflns_point_group_measured_fraction_full 0.999
_diffrn_reflns_point_group_measured_fraction_max 0.961
_diffrn_reflns_theta_full 67.684
_diffrn_reflns_theta_max 76.034
_diffrn_reflns_theta_min 3.005
_diffrn_source 'Rotating-anode X-ray tube'
_diffrn_source_type 'PhotonJet R (Cu) X-ray Source'
_exptl_absorpt_coefficient_mu 9.334
_exptl_absorpt_correction_T_max 1.00000
_exptl_absorpt_correction_T_min 0.46658
_exptl_absorpt_correction_type multi-scan
_exptl_absorpt_process_details
;
CrysAlisPro 1.171.42.90a (Rigaku Oxford Diffraction, 2023)
Empirical absorption correction using spherical harmonics,
implemented in SCALE3 ABSPACK scaling algorithm.
;
_exptl_crystal_colour red
_exptl_crystal_colour_primary red
_exptl_crystal_density_diffrn 1.435
_exptl_crystal_description block
_exptl_crystal_F_000 874
_exptl_crystal_size_max 0.3
_exptl_crystal_size_mid 0.25
_exptl_crystal_size_min 0.2
_refine_diff_density_max 0.582
_refine_diff_density_min -0.470
_refine_diff_density_rms 0.062
_refine_ls_extinction_coef 0.00093(13)
_refine_ls_extinction_expression Fc^*^=kFc[1+0.001xFc^2^\l^3^/sin(2\q)]^-1/4^
_refine_ls_extinction_method 'SHELXL-2018/3 (Sheldrick 2018)'
_refine_ls_goodness_of_fit_ref 1.034
_refine_ls_hydrogen_treatment constr
_refine_ls_matrix_type full
_refine_ls_number_parameters 447
_refine_ls_number_reflns 7859
_refine_ls_number_restraints 2
_refine_ls_restrained_S_all 1.197
_refine_ls_R_factor_all 0.0410
_refine_ls_R_factor_gt 0.0374
_refine_ls_shift/su_max 0.001
_refine_ls_shift/su_mean 0.000
_refine_ls_structure_factor_coef Fsqd
_refine_ls_weighting_details 'w=1/[\s^2^(Fo^2^)+(0.0547P)^2^+1.1461P] where P=(Fo^2^+2Fc^2^)/3'
_refine_ls_weighting_scheme calc
_refine_ls_wR_factor_gt 0.0978
_refine_ls_wR_factor_ref 0.0998
_reflns_Friedel_coverage 0.000
_reflns_number_gt 7204
_reflns_number_total 7859
_reflns_threshold_expression 'I > 2\s(I)'
_cod_data_source_file d3dt03674j2.cif
_cod_data_source_block tx13230_auto
_cod_depositor_comments 'Adding full bibliography for 7714594--7714596.cif.'
_cod_database_code 7714595
_shelx_shelxl_version_number 2018/3
_chemical_oxdiff_formula 'C H N Fe Cl'
_shelx_space_group_comment
;
The symmetry employed for this shelxl refinement is uniquely defined
by the following loop, which should always be used as a source of
symmetry information in preference to the above space-group names.
They are only intended as comments.
;
_olex2_refinement_description
;
1. Fixed Uiso
 At 1.2 times of:
  All C(H) groups, All C(H,H) groups
 At 1.5 times of:
  All C(H,H,H) groups
2. Restrained distances
 H29B-H25A
 2.2 with sigma of 0.01
 H10B-H6A
 2.2 with sigma of 0.01
3.a Secondary CH2 refined with riding coordinates:
 C6(H6A,H6B), C7(H7A,H7B), C8(H8A,H8B), C9(H9A,H9B), C10(H10A,H10B), C25(H25A,
 H25B), C26(H26A,H26B), C27(H27A,H27B), C28(H28A,H28B), C29(H29A,H29B)
3.b Aromatic/amide H refined with riding coordinates:
 C1(H1), C2(H2), C3(H3), C14(H14), C15(H15), C16(H16), C20(H20), C21(H21),
 C22(H22), C33(H33), C34(H34), C35(H35)
3.c Idealised Me refined as rotating group:
 C18(H18A,H18B,H18C), C19(H19A,H19B,H19C), C37(H37A,H37B,H37C), C38(H38A,H38B,
 H38C)
;
_olex2_submission_special_instructions 'No special instructions were received'
_oxdiff_exptl_absorpt_empirical_details
;
Empirical correction (ABSPACK) includes:
- Absorption correction using spherical harmonics
- Frame scaling
;
_oxdiff_exptl_absorpt_empirical_full_max 1.497
_oxdiff_exptl_absorpt_empirical_full_min 0.696

loop_
_space_group_symop_operation_xyz
'x, y, z'
'-x, -y, -z'

loop_
_atom_site_label
_atom_site_type_symbol
_atom_site_fract_x
_atom_site_fract_y
_atom_site_fract_z
_atom_site_U_iso_or_equiv
_atom_site_adp_type
_atom_site_occupancy
_atom_site_site_symmetry_order
_atom_site_calc_flag
_atom_site_refinement_flags_posn
_atom_site_refinement_flags_adp
_atom_site_refinement_flags_occupancy
_atom_site_disorder_assembly
_atom_site_disorder_group
Fe1 Fe 0.47623(3) 0.37100(2) 0.23313(2) 0.01945(9) Uani 1 1 d . . . . .
Cl1 Cl 0.33368(6) 0.50193(5) 0.21995(4) 0.04029(15) Uani 1 1 d . . . . .
N1 N 0.41586(17) 0.27743(13) 0.13340(11) 0.0219(3) Uani 1 1 d . . . . .
N2 N 0.65292(17) 0.35479(12) 0.13079(11) 0.0202(3) Uani 1 1 d . . . . .
N3 N 0.57927(17) 0.42801(13) 0.33555(11) 0.0227(4) Uani 1 1 d . . . . .
N4 N 0.43712(17) 0.26558(13) 0.34701(11) 0.0214(3) Uani 1 1 d . . . . .
C1 C 0.2901(2) 0.24048(17) 0.14277(15) 0.0271(4) Uani 1 1 d . . . . .
H1 H 0.225217 0.253613 0.195741 0.033 Uiso 1 1 calc R U . . .
C2 C 0.2505(2) 0.18364(17) 0.07821(16) 0.0305(5) Uani 1 1 d . . . . .
H2 H 0.160828 0.156796 0.086826 0.037 Uiso 1 1 calc R U . . .
C3 C 0.3453(2) 0.16738(17) 0.00120(16) 0.0311(5) Uani 1 1 d . . . . .
H3 H 0.320156 0.128595 -0.043943 0.037 Uiso 1 1 calc R U . . .
C4 C 0.4777(2) 0.20638(16) -0.01250(14) 0.0271(4) Uani 1 1 d . . . . .
C5 C 0.5098(2) 0.26152(15) 0.05779(14) 0.0225(4) Uani 1 1 d . . . . .
C6 C 0.5721(3) 0.1816(2) -0.10013(16) 0.0360(5) Uani 1 1 d . . . . .
H6A H 0.620090 0.243392 -0.128141 0.043 Uiso 1 1 calc DR U . . .
H6B H 0.516149 0.158729 -0.142951 0.043 Uiso 1 1 calc R U . . .
C7 C 0.6784(3) 0.1009(2) -0.08703(19) 0.0419(6) Uani 1 1 d . . . . .
H7A H 0.631457 0.035361 -0.075957 0.050 Uiso 1 1 calc R U . . .
H7B H 0.745272 0.098575 -0.144713 0.050 Uiso 1 1 calc R U . . .
C8 C 0.7571(3) 0.1128(2) -0.01099(17) 0.0389(6) Uani 1 1 d . . . . .
H8A H 0.691342 0.112221 0.047357 0.047 Uiso 1 1 calc R U . . .
H8B H 0.818625 0.054297 -0.007921 0.047 Uiso 1 1 calc R U . . .
C9 C 0.8416(3) 0.2074(2) -0.02108(18) 0.0432(6) Uani 1 1 d . . . . .
H9A H 0.907347 0.207031 -0.079382 0.052 Uiso 1 1 calc R U . . .
H9B H 0.895565 0.204491 0.028187 0.052 Uiso 1 1 calc R U . . .
C10 C 0.7643(3) 0.3080(2) -0.01901(16) 0.0372(6) Uani 1 1 d . . . . .
H10A H 0.828210 0.362386 -0.013860 0.045 Uiso 1 1 calc R U . . .
H10B H 0.731395 0.320915 -0.077043 0.045 Uiso 1 1 calc DR U . . .
C11 C 0.6445(2) 0.31022(16) 0.05839(14) 0.0233(4) Uani 1 1 d . . . . .
C12 C 0.7747(2) 0.40895(16) 0.13674(14) 0.0222(4) Uani 1 1 d . . . . .
C13 C 0.7894(2) 0.50726(17) 0.09751(16) 0.0287(5) Uani 1 1 d . . . . .
C14 C 0.8996(2) 0.56224(18) 0.11165(18) 0.0356(5) Uani 1 1 d . . . . .
H14 H 0.911532 0.629147 0.086209 0.043 Uiso 1 1 calc R U . . .
C15 C 0.9925(2) 0.5217(2) 0.16205(18) 0.0369(5) Uani 1 1 d . . . . .
H15 H 1.067019 0.560729 0.171281 0.044 Uiso 1 1 calc R U . . .
C16 C 0.9767(2) 0.42450(19) 0.19885(17) 0.0330(5) Uani 1 1 d . . . . .
H16 H 1.041722 0.396886 0.232589 0.040 Uiso 1 1 calc R U . . .
C17 C 0.8672(2) 0.36598(17) 0.18758(15) 0.0263(4) Uani 1 1 d . . . . .
C18 C 0.8478(2) 0.26131(18) 0.23134(17) 0.0347(5) Uani 1 1 d . . . . .
H18A H 0.761914 0.258023 0.275727 0.052 Uiso 1 1 calc R U . . .
H18B H 0.924263 0.243842 0.262182 0.052 Uiso 1 1 calc R U . . .
H18C H 0.844452 0.213974 0.184564 0.052 Uiso 1 1 calc R U . . .
C19 C 0.6878(3) 0.5524(2) 0.0434(2) 0.0415(6) Uani 1 1 d . . . . .
H19A H 0.696852 0.519745 -0.014061 0.062 Uiso 1 1 calc R U . . .
H19B H 0.705570 0.624253 0.030859 0.062 Uiso 1 1 calc R U . . .
H19C H 0.594941 0.542417 0.078325 0.062 Uiso 1 1 calc R U . . .
C20 C 0.6506(2) 0.51241(16) 0.32100(16) 0.0278(5) Uani 1 1 d . . . . .
H20 H 0.651390 0.551932 0.265956 0.033 Uiso 1 1 calc R U . . .
C21 C 0.7241(2) 0.54470(17) 0.38356(17) 0.0335(5) Uani 1 1 d . . . . .
H21 H 0.776794 0.604305 0.371304 0.040 Uiso 1 1 calc R U . . .
C22 C 0.7184(2) 0.48821(18) 0.46348(17) 0.0335(5) Uani 1 1 d . . . . .
H22 H 0.769058 0.509042 0.506716 0.040 Uiso 1 1 calc R U . . .
C23 C 0.6401(2) 0.40044(17) 0.48371(15) 0.0263(4) Uani 1 1 d . . . . .
C24 C 0.5716(2) 0.37189(16) 0.41530(13) 0.0219(4) Uani 1 1 d . . . . .
C25 C 0.6425(3) 0.34694(19) 0.57558(16) 0.0345(5) Uani 1 1 d . . . . .
H25A H 0.547797 0.328275 0.604553 0.041 Uiso 1 1 calc DR U . . .
H25B H 0.676336 0.393892 0.614717 0.041 Uiso 1 1 calc R U . . .
C26 C 0.7319(3) 0.2524(2) 0.57115(17) 0.0382(6) Uani 1 1 d . . . . .
H26A H 0.828878 0.273334 0.555416 0.046 Uiso 1 1 calc R U . . .
H26B H 0.717904 0.218084 0.632618 0.046 Uiso 1 1 calc R U . . .
C27 C 0.7075(3) 0.17739(19) 0.50463(17) 0.0371(5) Uani 1 1 d . . . . .
H27A H 0.770477 0.119954 0.508790 0.045 Uiso 1 1 calc R U . . .
H27B H 0.731156 0.209217 0.442309 0.045 Uiso 1 1 calc R U . . .
C28 C 0.5624(3) 0.13770(19) 0.51878(17) 0.0373(6) Uani 1 1 d . . . . .
H28A H 0.538830 0.107580 0.581735 0.045 Uiso 1 1 calc R U . . .
H28B H 0.561599 0.083035 0.477400 0.045 Uiso 1 1 calc R U . . .
C29 C 0.4488(2) 0.21241(18) 0.50387(15) 0.0317(5) Uani 1 1 d . . . . .
H29A H 0.365472 0.174430 0.500607 0.038 Uiso 1 1 calc R U . . .
H29B H 0.427213 0.253716 0.557201 0.038 Uiso 1 1 calc DR U . . .
C30 C 0.4838(2) 0.28063(16) 0.41988(14) 0.0228(4) Uani 1 1 d . . . . .
C31 C 0.3487(2) 0.18178(16) 0.34560(14) 0.0239(4) Uani 1 1 d . . . . .
C32 C 0.2082(2) 0.19235(18) 0.37915(15) 0.0296(5) Uani 1 1 d . . . . .
C33 C 0.1241(2) 0.1117(2) 0.37200(17) 0.0375(6) Uani 1 1 d . . . . .
H33 H 0.028540 0.116344 0.394331 0.045 Uiso 1 1 calc R U . . .
C34 C 0.1772(3) 0.0255(2) 0.33314(18) 0.0408(6) Uani 1 1 d . . . . .
H34 H 0.118295 -0.028640 0.329185 0.049 Uiso 1 1 calc R U . . .
C35 C 0.3155(3) 0.01766(18) 0.29998(16) 0.0343(5) Uani 1 1 d . . . . .
H35 H 0.350929 -0.042124 0.273363 0.041 Uiso 1 1 calc R U . . .
C36 C 0.4040(2) 0.09550(16) 0.30478(14) 0.0271(4) Uani 1 1 d . . . . .
C37 C 0.5536(2) 0.08672(18) 0.26597(16) 0.0332(5) Uani 1 1 d . . . . .
H37A H 0.580287 0.140925 0.219124 0.050 Uiso 1 1 calc R U . . .
H37B H 0.571768 0.021926 0.238959 0.050 Uiso 1 1 calc R U . . .
H37C H 0.606456 0.091562 0.314472 0.050 Uiso 1 1 calc R U . . .
C38 C 0.1496(3) 0.2865(2) 0.42137(19) 0.0410(6) Uani 1 1 d . . . . .
H38A H 0.174115 0.289741 0.481430 0.062 Uiso 1 1 calc R U . . .
H38B H 0.049799 0.286024 0.427739 0.062 Uiso 1 1 calc R U . . .
H38C H 0.186707 0.345083 0.382412 0.062 Uiso 1 1 calc R U . . .
Fe2 Fe 0.14115(4) 0.13261(3) 0.73361(2) 0.02782(10) Uani 1 1 d . . . . .
Cl2 Cl 0.32474(6) 0.21387(5) 0.75062(4) 0.04136(15) Uani 1 1 d . . . . .
Cl3 Cl 0.18433(7) 0.04920(5) 0.61068(4) 0.04680(17) Uani 1 1 d . . . . .
Cl4 Cl 0.07773(7) 0.02592(6) 0.85021(5) 0.05277(19) Uani 1 1 d . . . . .
Cl5 Cl -0.01963(7) 0.24296(5) 0.72030(5) 0.04862(17) Uani 1 1 d . . . . .

loop_
_atom_site_aniso_label
_atom_site_aniso_U_11
_atom_site_aniso_U_22
_atom_site_aniso_U_33
_atom_site_aniso_U_23
_atom_site_aniso_U_13
_atom_site_aniso_U_12
Fe1 0.01895(16) 0.02290(17) 0.01735(16) -0.00201(12) -0.00519(11) -0.00193(12)
Cl1 0.0398(3) 0.0394(3) 0.0490(3) -0.0147(3) -0.0243(3) 0.0146(2)
N1 0.0223(8) 0.0250(9) 0.0195(8) -0.0003(7) -0.0069(6) -0.0033(7)
N2 0.0200(8) 0.0218(8) 0.0196(8) -0.0004(6) -0.0058(6) -0.0023(6)
N3 0.0239(8) 0.0242(9) 0.0207(8) -0.0036(7) -0.0053(7) -0.0028(7)
N4 0.0214(8) 0.0244(9) 0.0190(8) -0.0013(7) -0.0053(6) -0.0039(7)
C1 0.0247(10) 0.0332(12) 0.0240(10) 0.0014(9) -0.0070(8) -0.0026(9)
C2 0.0302(11) 0.0297(11) 0.0346(12) 0.0018(9) -0.0151(9) -0.0069(9)
C3 0.0380(12) 0.0294(11) 0.0304(12) -0.0041(9) -0.0172(10) -0.0045(9)
C4 0.0318(11) 0.0292(11) 0.0230(10) -0.0017(8) -0.0124(9) 0.0008(9)
C5 0.0242(10) 0.0242(10) 0.0203(10) -0.0004(8) -0.0071(8) -0.0009(8)
C6 0.0407(13) 0.0444(14) 0.0260(11) -0.0097(10) -0.0121(10) 0.0008(11)
C7 0.0439(14) 0.0440(15) 0.0400(14) -0.0158(12) -0.0093(11) 0.0034(12)
C8 0.0378(13) 0.0478(15) 0.0305(12) -0.0063(11) -0.0046(10) 0.0128(11)
C9 0.0296(12) 0.0674(18) 0.0338(13) -0.0205(12) -0.0030(10) 0.0033(12)
C10 0.0340(12) 0.0500(15) 0.0254(11) -0.0077(10) 0.0028(9) -0.0132(11)
C11 0.0245(10) 0.0254(10) 0.0204(10) 0.0005(8) -0.0058(8) -0.0025(8)
C12 0.0180(9) 0.0280(10) 0.0203(9) -0.0014(8) -0.0026(7) -0.0030(8)
C13 0.0256(10) 0.0298(11) 0.0301(11) 0.0023(9) -0.0048(9) -0.0039(9)
C14 0.0309(12) 0.0294(12) 0.0444(14) 0.0012(10) -0.0025(10) -0.0094(9)
C15 0.0246(11) 0.0445(14) 0.0421(14) -0.0054(11) -0.0054(10) -0.0115(10)
C16 0.0210(10) 0.0445(14) 0.0356(12) -0.0052(10) -0.0095(9) 0.0014(9)
C17 0.0196(10) 0.0342(12) 0.0247(10) -0.0021(9) -0.0032(8) 0.0007(8)
C18 0.0328(12) 0.0352(13) 0.0369(13) 0.0038(10) -0.0108(10) 0.0038(10)
C19 0.0404(14) 0.0343(13) 0.0510(16) 0.0163(11) -0.0172(12) -0.0061(11)
C20 0.0302(11) 0.0247(11) 0.0291(11) -0.0041(9) -0.0061(9) -0.0050(9)
C21 0.0358(12) 0.0261(11) 0.0406(13) -0.0075(10) -0.0103(10) -0.0066(9)
C22 0.0362(12) 0.0319(12) 0.0377(13) -0.0099(10) -0.0177(10) -0.0073(10)
C23 0.0273(10) 0.0291(11) 0.0242(10) -0.0082(9) -0.0069(8) -0.0003(9)
C24 0.0194(9) 0.0272(10) 0.0196(9) -0.0056(8) -0.0030(7) -0.0013(8)
C25 0.0424(13) 0.0413(13) 0.0237(11) -0.0084(10) -0.0139(10) -0.0077(11)
C26 0.0384(13) 0.0477(15) 0.0321(13) 0.0066(11) -0.0184(10) -0.0068(11)
C27 0.0407(13) 0.0396(13) 0.0303(12) 0.0032(10) -0.0074(10) 0.0073(11)
C28 0.0544(15) 0.0323(12) 0.0277(12) 0.0050(10) -0.0160(11) -0.0077(11)
C29 0.0337(12) 0.0422(13) 0.0202(10) 0.0014(9) -0.0075(9) -0.0135(10)
C30 0.0200(9) 0.0293(11) 0.0192(10) -0.0031(8) -0.0035(7) -0.0027(8)
C31 0.0276(10) 0.0260(10) 0.0197(9) 0.0026(8) -0.0094(8) -0.0094(8)
C32 0.0275(11) 0.0374(12) 0.0247(11) 0.0014(9) -0.0070(9) -0.0102(9)
C33 0.0297(12) 0.0497(15) 0.0344(13) 0.0069(11) -0.0111(10) -0.0187(11)
C34 0.0455(15) 0.0393(14) 0.0425(14) 0.0024(11) -0.0208(12) -0.0222(11)
C35 0.0479(14) 0.0275(11) 0.0315(12) -0.0001(9) -0.0178(10) -0.0101(10)
C36 0.0343(11) 0.0278(11) 0.0218(10) 0.0012(8) -0.0120(9) -0.0071(9)
C37 0.0379(13) 0.0302(12) 0.0321(12) -0.0040(9) -0.0077(10) 0.0010(10)
C38 0.0271(12) 0.0544(16) 0.0404(14) -0.0089(12) -0.0007(10) -0.0039(11)
Fe2 0.02748(18) 0.0324(2) 0.02335(18) 0.00057(14) -0.00480(13) -0.00065(14)
Cl2 0.0390(3) 0.0536(4) 0.0352(3) -0.0001(3) -0.0165(2) -0.0096(3)
Cl3 0.0425(3) 0.0567(4) 0.0385(3) -0.0179(3) 0.0061(3) -0.0185(3)
Cl4 0.0520(4) 0.0555(4) 0.0416(4) 0.0197(3) 0.0067(3) 0.0090(3)
Cl5 0.0477(4) 0.0445(4) 0.0607(4) -0.0028(3) -0.0295(3) 0.0108(3)

loop_
_atom_type_symbol
_atom_type_description
_atom_type_scat_dispersion_real
_atom_type_scat_dispersion_imag
_atom_type_scat_source
C C 0.0181 0.0091 'International Tables Vol C Tables 4.2.6.8 and 6.1.1.4'
H H 0.0000 0.0000 'International Tables Vol C Tables 4.2.6.8 and 6.1.1.4'
Cl Cl 0.3639 0.7018 'International Tables Vol C Tables 4.2.6.8 and 6.1.1.4'
Fe Fe -1.1336 3.1974 'International Tables Vol C Tables 4.2.6.8 and 6.1.1.4'
N N 0.0311 0.0180 'International Tables Vol C Tables 4.2.6.8 and 6.1.1.4'

loop_
_geom_angle_atom_site_label_1
_geom_angle_atom_site_label_2
_geom_angle_atom_site_label_3
_geom_angle
_geom_angle_site_symmetry_1
_geom_angle_site_symmetry_3
_geom_angle_publ_flag
N1 Fe1 Cl1 98.93(5) . . ?
N2 Fe1 Cl1 119.27(5) . . ?
N2 Fe1 N1 73.67(6) . . ?
N2 Fe1 N3 97.30(6) . . ?
N3 Fe1 Cl1 98.11(5) . . ?
N3 Fe1 N1 162.95(7) . . ?
N4 Fe1 Cl1 120.84(5) . . ?
N4 Fe1 N1 97.71(6) . . ?
N4 Fe1 N2 119.89(6) . . ?
N4 Fe1 N3 73.92(6) . . ?
C1 N1 Fe1 122.42(14) . . ?
C1 N1 C5 120.06(18) . . ?
C5 N1 Fe1 117.45(13) . . ?
C11 N2 Fe1 120.13(14) . . ?
C11 N2 C12 120.51(17) . . ?
C12 N2 Fe1 118.51(12) . . ?
C20 N3 Fe1 122.21(14) . . ?
C20 N3 C24 120.34(18) . . ?
C24 N3 Fe1 117.43(13) . . ?
C30 N4 Fe1 120.23(14) . . ?
C30 N4 C31 119.95(17) . . ?
C31 N4 Fe1 119.61(12) . . ?
N1 C1 H1 118.8 . . ?
N1 C1 C2 122.5(2) . . ?
C2 C1 H1 118.8 . . ?
C1 C2 H2 121.1 . . ?
C3 C2 C1 117.7(2) . . ?
C3 C2 H2 121.1 . . ?
C2 C3 H3 119.1 . . ?
C2 C3 C4 121.8(2) . . ?
C4 C3 H3 119.1 . . ?
C3 C4 C5 116.4(2) . . ?
C3 C4 C6 116.17(19) . . ?
C5 C4 C6 127.4(2) . . ?
N1 C5 C4 121.43(19) . . ?
N1 C5 C11 112.56(17) . . ?
C4 C5 C11 126.00(19) . . ?
C4 C6 H6A 108.8 . . ?
C4 C6 H6B 108.8 . . ?
C4 C6 C7 113.7(2) . . ?
H6A C6 H6B 107.7 . . ?
C7 C6 H6A 108.8 . . ?
C7 C6 H6B 108.8 . . ?
C6 C7 H7A 108.1 . . ?
C6 C7 H7B 108.1 . . ?
H7A C7 H7B 107.3 . . ?
C8 C7 C6 116.9(2) . . ?
C8 C7 H7A 108.1 . . ?
C8 C7 H7B 108.1 . . ?
C7 C8 H8A 108.6 . . ?
C7 C8 H8B 108.6 . . ?
H8A C8 H8B 107.6 . . ?
C9 C8 C7 114.5(2) . . ?
C9 C8 H8A 108.6 . . ?
C9 C8 H8B 108.6 . . ?
C8 C9 H9A 108.0 . . ?
C8 C9 H9B 108.0 . . ?
C8 C9 C10 117.3(2) . . ?
H9A C9 H9B 107.2 . . ?
C10 C9 H9A 108.0 . . ?
C10 C9 H9B 108.0 . . ?
C9 C10 H10A 109.0 . . ?
C9 C10 H10B 109.0 . . ?
H10A C10 H10B 107.8 . . ?
C11 C10 C9 112.8(2) . . ?
C11 C10 H10A 109.0 . . ?
C11 C10 H10B 109.0 . . ?
N2 C11 C5 115.76(18) . . ?
N2 C11 C10 120.81(19) . . ?
C5 C11 C10 123.42(18) . . ?
C13 C12 N2 118.08(18) . . ?
C17 C12 N2 119.40(18) . . ?
C17 C12 C13 122.26(19) . . ?
C12 C13 C19 121.4(2) . . ?
C14 C13 C12 117.6(2) . . ?
C14 C13 C19 121.0(2) . . ?
C13 C14 H14 119.3 . . ?
C15 C14 C13 121.3(2) . . ?
C15 C14 H14 119.3 . . ?
C14 C15 H15 120.1 . . ?
C16 C15 C14 119.9(2) . . ?
C16 C15 H15 120.1 . . ?
C15 C16 H16 119.3 . . ?
C15 C16 C17 121.3(2) . . ?
C17 C16 H16 119.3 . . ?
C12 C17 C18 121.54(19) . . ?
C16 C17 C12 117.6(2) . . ?
C16 C17 C18 120.9(2) . . ?
C17 C18 H18A 109.5 . . ?
C17 C18 H18B 109.5 . . ?
C17 C18 H18C 109.5 . . ?
H18A C18 H18B 109.5 . . ?
H18A C18 H18C 109.5 . . ?
H18B C18 H18C 109.5 . . ?
C13 C19 H19A 109.5 . . ?
C13 C19 H19B 109.5 . . ?
C13 C19 H19C 109.5 . . ?
H19A C19 H19B 109.5 . . ?
H19A C19 H19C 109.5 . . ?
H19B C19 H19C 109.5 . . ?
N3 C20 H20 119.0 . . ?
N3 C20 C21 122.1(2) . . ?
C21 C20 H20 119.0 . . ?
C20 C21 H21 121.0 . . ?
C22 C21 C20 118.0(2) . . ?
C22 C21 H21 121.0 . . ?
C21 C22 H22 118.9 . . ?
C21 C22 C23 122.1(2) . . ?
C23 C22 H22 118.9 . . ?
C22 C23 C24 116.0(2) . . ?
C22 C23 C25 115.92(19) . . ?
C24 C23 C25 128.1(2) . . ?
N3 C24 C23 121.41(19) . . ?
N3 C24 C30 112.48(17) . . ?
C23 C24 C30 126.11(19) . . ?
C23 C25 H25A 108.8 . . ?
C23 C25 H25B 108.8 . . ?
C23 C25 C26 114.0(2) . . ?
H25A C25 H25B 107.7 . . ?
C26 C25 H25A 108.8 . . ?
C26 C25 H25B 108.8 . . ?
C25 C26 H26A 108.2 . . ?
C25 C26 H26B 108.2 . . ?
H26A C26 H26B 107.3 . . ?
C27 C26 C25 116.44(19) . . ?
C27 C26 H26A 108.2 . . ?
C27 C26 H26B 108.2 . . ?
C26 C27 H27A 108.5 . . ?
C26 C27 H27B 108.5 . . ?
C26 C27 C28 115.1(2) . . ?
H27A C27 H27B 107.5 . . ?
C28 C27 H27A 108.5 . . ?
C28 C27 H27B 108.5 . . ?
C27 C28 H28A 107.9 . . ?
C27 C28 H28B 107.9 . . ?
C27 C28 C29 117.5(2) . . ?
H28A C28 H28B 107.2 . . ?
C29 C28 H28A 107.9 . . ?
C29 C28 H28B 107.9 . . ?
C28 C29 H29A 108.7 . . ?
C28 C29 H29B 108.7 . . ?
H29A C29 H29B 107.6 . . ?
C30 C29 C28 114.33(19) . . ?
C30 C29 H29A 108.7 . . ?
C30 C29 H29B 108.7 . . ?
N4 C30 C24 115.80(18) . . ?
N4 C30 C29 121.64(19) . . ?
C29 C30 C24 122.54(18) . . ?
C32 C31 N4 118.72(19) . . ?
C36 C31 N4 118.84(19) . . ?
C36 C31 C32 122.27(19) . . ?
C31 C32 C38 121.7(2) . . ?
C33 C32 C31 117.3(2) . . ?
C33 C32 C38 121.0(2) . . ?
C32 C33 H33 119.4 . . ?
C34 C33 C32 121.2(2) . . ?
C34 C33 H33 119.4 . . ?
C33 C34 H34 119.9 . . ?
C33 C34 C35 120.1(2) . . ?
C35 C34 H34 119.9 . . ?
C34 C35 H35 119.4 . . ?
C34 C35 C36 121.2(2) . . ?
C36 C35 H35 119.4 . . ?
C31 C36 C37 121.72(19) . . ?
C35 C36 C31 117.8(2) . . ?
C35 C36 C37 120.4(2) . . ?
C36 C37 H37A 109.5 . . ?
C36 C37 H37B 109.5 . . ?
C36 C37 H37C 109.5 . . ?
H37A C37 H37B 109.5 . . ?
H37A C37 H37C 109.5 . . ?
H37B C37 H37C 109.5 . . ?
C32 C38 H38A 109.5 . . ?
C32 C38 H38B 109.5 . . ?
C32 C38 H38C 109.5 . . ?
H38A C38 H38B 109.5 . . ?
H38A C38 H38C 109.5 . . ?
H38B C38 H38C 109.5 . . ?
Cl3 Fe2 Cl2 110.37(3) . . ?
Cl3 Fe2 Cl4 108.31(3) . . ?
Cl3 Fe2 Cl5 108.95(3) . . ?
Cl4 Fe2 Cl2 109.92(3) . . ?
Cl5 Fe2 Cl2 108.02(3) . . ?
Cl5 Fe2 Cl4 111.28(3) . . ?

loop_
_geom_bond_atom_site_label_1
_geom_bond_atom_site_label_2
_geom_bond_distance
_geom_bond_site_symmetry_2
_geom_bond_publ_flag
Fe1 Cl1 2.2581(6) . ?
Fe1 N1 2.1828(17) . ?
Fe1 N2 2.1260(17) . ?
Fe1 N3 2.1808(17) . ?
Fe1 N4 2.1248(17) . ?
N1 C1 1.332(3) . ?
N1 C5 1.355(3) . ?
N2 C11 1.289(3) . ?
N2 C12 1.441(3) . ?
N3 C20 1.327(3) . ?
N3 C24 1.361(3) . ?
N4 C30 1.293(3) . ?
N4 C31 1.440(3) . ?
C1 H1 0.9500 . ?
C1 C2 1.385(3) . ?
C2 H2 0.9500 . ?
C2 C3 1.375(3) . ?
C3 H3 0.9500 . ?
C3 C4 1.400(3) . ?
C4 C5 1.411(3) . ?
C4 C6 1.518(3) . ?
C5 C11 1.501(3) . ?
C6 H6A 0.9900 . ?
C6 H6B 0.9900 . ?
C6 C7 1.529(4) . ?
C7 H7A 0.9900 . ?
C7 H7B 0.9900 . ?
C7 C8 1.517(4) . ?
C8 H8A 0.9900 . ?
C8 H8B 0.9900 . ?
C8 C9 1.513(4) . ?
C9 H9A 0.9900 . ?
C9 H9B 0.9900 . ?
C9 C10 1.538(4) . ?
C10 H10A 0.9900 . ?
C10 H10B 0.9900 . ?
C10 C11 1.502(3) . ?
C12 C13 1.403(3) . ?
C12 C17 1.396(3) . ?
C13 C14 1.385(3) . ?
C13 C19 1.506(3) . ?
C14 H14 0.9500 . ?
C14 C15 1.383(4) . ?
C15 H15 0.9500 . ?
C15 C16 1.378(4) . ?
C16 H16 0.9500 . ?
C16 C17 1.393(3) . ?
C17 C18 1.507(3) . ?
C18 H18A 0.9800 . ?
C18 H18B 0.9800 . ?
C18 H18C 0.9800 . ?
C19 H19A 0.9800 . ?
C19 H19B 0.9800 . ?
C19 H19C 0.9800 . ?
C20 H20 0.9500 . ?
C20 C21 1.385(3) . ?
C21 H21 0.9500 . ?
C21 C22 1.368(4) . ?
C22 H22 0.9500 . ?
C22 C23 1.404(3) . ?
C23 C24 1.408(3) . ?
C23 C25 1.515(3) . ?
C24 C30 1.503(3) . ?
C25 H25A 0.9900 . ?
C25 H25B 0.9900 . ?
C25 C26 1.532(4) . ?
C26 H26A 0.9900 . ?
C26 H26B 0.9900 . ?
C26 C27 1.513(4) . ?
C27 H27A 0.9900 . ?
C27 H27B 0.9900 . ?
C27 C28 1.519(4) . ?
C28 H28A 0.9900 . ?
C28 H28B 0.9900 . ?
C28 C29 1.535(4) . ?
C29 H29A 0.9900 . ?
C29 H29B 0.9900 . ?
C29 C30 1.496(3) . ?
C31 C32 1.402(3) . ?
C31 C36 1.398(3) . ?
C32 C33 1.397(3) . ?
C32 C38 1.506(4) . ?
C33 H33 0.9500 . ?
C33 C34 1.378(4) . ?
C34 H34 0.9500 . ?
C34 C35 1.379(4) . ?
C35 H35 0.9500 . ?
C35 C36 1.388(3) . ?
C36 C37 1.500(3) . ?
C37 H37A 0.9800 . ?
C37 H37B 0.9800 . ?
C37 H37C 0.9800 . ?
C38 H38A 0.9800 . ?
C38 H38B 0.9800 . ?
C38 H38C 0.9800 . ?
Fe2 Cl2 2.2036(7) . ?
Fe2 Cl3 2.1871(7) . ?
Fe2 Cl4 2.1879(7) . ?
Fe2 Cl5 2.1875(7) . ?

loop_
_geom_torsion_atom_site_label_1
_geom_torsion_atom_site_label_2
_geom_torsion_atom_site_label_3
_geom_torsion_atom_site_label_4
_geom_torsion
_geom_torsion_site_symmetry_1
_geom_torsion_site_symmetry_2
_geom_torsion_site_symmetry_3
_geom_torsion_site_symmetry_4
_geom_torsion_publ_flag
Fe1 N1 C1 C2 177.98(16) . . . . ?
Fe1 N1 C5 C4 -176.69(15) . . . . ?
Fe1 N1 C5 C11 2.0(2) . . . . ?
Fe1 N2 C11 C5 -7.1(2) . . . . ?
Fe1 N2 C11 C10 173.24(16) . . . . ?
Fe1 N2 C12 C13 -87.1(2) . . . . ?
Fe1 N2 C12 C17 87.3(2) . . . . ?
Fe1 N3 C20 C21 -175.25(17) . . . . ?
Fe1 N3 C24 C23 177.10(15) . . . . ?
Fe1 N3 C24 C30 -3.3(2) . . . . ?
Fe1 N4 C30 C24 -3.5(2) . . . . ?
Fe1 N4 C30 C29 174.98(16) . . . . ?
Fe1 N4 C31 C32 -90.4(2) . . . . ?
Fe1 N4 C31 C36 85.0(2) . . . . ?
N1 C1 C2 C3 -1.3(3) . . . . ?
N1 C5 C11 N2 3.1(3) . . . . ?
N1 C5 C11 C10 -177.3(2) . . . . ?
N2 C12 C13 C14 173.5(2) . . . . ?
N2 C12 C13 C19 -5.4(3) . . . . ?
N2 C12 C17 C16 -173.96(19) . . . . ?
N2 C12 C17 C18 4.2(3) . . . . ?
N3 C20 C21 C22 -1.9(4) . . . . ?
N3 C24 C30 N4 4.4(3) . . . . ?
N3 C24 C30 C29 -174.09(19) . . . . ?
N4 C31 C32 C33 176.39(19) . . . . ?
N4 C31 C32 C38 -3.7(3) . . . . ?
N4 C31 C36 C35 -176.70(19) . . . . ?
N4 C31 C36 C37 2.5(3) . . . . ?
C1 N1 C5 C4 0.2(3) . . . . ?
C1 N1 C5 C11 178.95(18) . . . . ?
C1 C2 C3 C4 0.0(3) . . . . ?
C2 C3 C4 C5 1.3(3) . . . . ?
C2 C3 C4 C6 179.4(2) . . . . ?
C3 C4 C5 N1 -1.4(3) . . . . ?
C3 C4 C5 C11 -180.0(2) . . . . ?
C3 C4 C6 C7 -104.1(2) . . . . ?
C4 C5 C11 N2 -178.2(2) . . . . ?
C4 C5 C11 C10 1.4(3) . . . . ?
C4 C6 C7 C8 -47.6(3) . . . . ?
C5 N1 C1 C2 1.2(3) . . . . ?
C5 C4 C6 C7 73.7(3) . . . . ?
C6 C4 C5 N1 -179.3(2) . . . . ?
C6 C4 C5 C11 2.2(4) . . . . ?
C6 C7 C8 C9 -61.2(3) . . . . ?
C7 C8 C9 C10 63.4(3) . . . . ?
C8 C9 C10 C11 47.6(3) . . . . ?
C9 C10 C11 N2 101.5(2) . . . . ?
C9 C10 C11 C5 -78.1(3) . . . . ?
C11 N2 C12 C13 82.4(3) . . . . ?
C11 N2 C12 C17 -103.3(2) . . . . ?
C12 N2 C11 C5 -176.45(17) . . . . ?
C12 N2 C11 C10 3.9(3) . . . . ?
C12 C13 C14 C15 0.4(4) . . . . ?
C13 C12 C17 C16 0.2(3) . . . . ?
C13 C12 C17 C18 178.3(2) . . . . ?
C13 C14 C15 C16 0.4(4) . . . . ?
C14 C15 C16 C17 -1.0(4) . . . . ?
C15 C16 C17 C12 0.7(3) . . . . ?
C15 C16 C17 C18 -177.5(2) . . . . ?
C17 C12 C13 C14 -0.7(3) . . . . ?
C17 C12 C13 C19 -179.6(2) . . . . ?
C19 C13 C14 C15 179.3(2) . . . . ?
C20 N3 C24 C23 -0.9(3) . . . . ?
C20 N3 C24 C30 178.66(18) . . . . ?
C20 C21 C22 C23 -0.7(4) . . . . ?
C21 C22 C23 C24 2.3(3) . . . . ?
C21 C22 C23 C25 -179.1(2) . . . . ?
C22 C23 C24 N3 -1.5(3) . . . . ?
C22 C23 C24 C30 179.0(2) . . . . ?
C22 C23 C25 C26 -104.0(2) . . . . ?
C23 C24 C30 N4 -176.0(2) . . . . ?
C23 C24 C30 C29 5.5(3) . . . . ?
C23 C25 C26 C27 -50.8(3) . . . . ?
C24 N3 C20 C21 2.7(3) . . . . ?
C24 C23 C25 C26 74.4(3) . . . . ?
C25 C23 C24 N3 -179.9(2) . . . . ?
C25 C23 C24 C30 0.6(4) . . . . ?
C25 C26 C27 C28 -57.7(3) . . . . ?
C26 C27 C28 C29 65.4(3) . . . . ?
C27 C28 C29 C30 44.9(3) . . . . ?
C28 C29 C30 N4 101.9(2) . . . . ?
C28 C29 C30 C24 -79.7(3) . . . . ?
C30 N4 C31 C32 84.3(3) . . . . ?
C30 N4 C31 C36 -100.4(2) . . . . ?
C31 N4 C30 C24 -178.16(17) . . . . ?
C31 N4 C30 C29 0.3(3) . . . . ?
C31 C32 C33 C34 -0.3(3) . . . . ?
C32 C31 C36 C35 -1.6(3) . . . . ?
C32 C31 C36 C37 177.6(2) . . . . ?
C32 C33 C34 C35 -0.3(4) . . . . ?
C33 C34 C35 C36 0.0(4) . . . . ?
C34 C35 C36 C31 0.9(3) . . . . ?
C34 C35 C36 C37 -178.3(2) . . . . ?
C36 C31 C32 C33 1.2(3) . . . . ?
C36 C31 C32 C38 -178.8(2) . . . . ?
C38 C32 C33 C34 179.8(2) . . . . ?
